data_4336128
loop_
_publ_author_name
'Raquel Belda'
'Javier Pitarch-Jarque'
'Conxa Soriano'
'Jos\'e M. Llinares'
'Salvador Blasco'
'Jes\'us Ferrando-Soria'
'Enrique Garc\'ia-Espa\~na'

_publ_contact_author_email enrique.garcia-es@uv.es
_publ_contact_author_name 'Enrique Garc\'ia-Espa\~na'
_publ_contact_author_phone '+34 963 544879'
_publ_section_title
;
 Intermolecular Binding Modes in a Novel [1 + 1] Condensation 1H-Pyrazole
 Azamacrocycle: A Solution and Solid State Study with Evidence for CO2
 Fixation
;
_journal_name_full 'Inorganic Chemistry'
_journal_page_first 10795
_journal_page_last 10803
_journal_paper_doi 10.1021/ic400645t
_journal_volume 52
_journal_year 2013
_chemical_formula_moiety 'C29 H56 Cu3 N12 O4, 2(Cl O4), 8(H2 O)'
_chemical_formula_sum 'C29 H72 Cl2 Cu3 N12 O20'
_chemical_formula_weight 1170.51
_chemical_name_common Cu2(pz333)2CO3
_space_group_IT_number 14
_symmetry_cell_setting monoclinic
_symmetry_space_group_name_Hall '-P 2ybc'
_symmetry_space_group_name_H-M 'P 1 21/c 1'
_atom_sites_solution_hydrogens geom
_atom_sites_solution_primary direct
_atom_sites_solution_secondary difmap
_audit_creation_method SHELXL-97
_audit_update_record
;
2013-05-27 # Formatted by publCIF
;
_cell_angle_alpha 90.00
_cell_angle_beta 117.532(3)
_cell_angle_gamma 90.00
_cell_formula_units_Z 4
_cell_length_a 21.5744(7)
_cell_length_b 10.3781(3)
_cell_length_c 23.9936(15)
_cell_measurement_reflns_used 14140
_cell_measurement_temperature 120.0
_cell_measurement_theta_max 32.4165
_cell_measurement_theta_min 3.1515
_cell_volume 4763.8(4)
_computing_cell_refinement
;
CrysAlisPro, Oxford Diffraction Ltd.,
Version 1.171.34.44 (release 25-10-2010 CrysAlis171 .NET)
(compiled Oct 25 2010,18:11:34)
;
_computing_data_collection
;
CrysAlisPro, Oxford Diffraction Ltd.,
Version 1.171.34.44 (release 25-10-2010 CrysAlis171 .NET)
(compiled Oct 25 2010,18:11:34)
;
_computing_data_reduction
;
CrysAlisPro, Oxford Diffraction Ltd.,
Version 1.171.34.44 (release 25-10-2010 CrysAlis171 .NET)
(compiled Oct 25 2010,18:11:34)
;
_computing_molecular_graphics Mercury
_computing_structure_refinement 'SHELXL-97 (Sheldrick, 1997)'
_computing_structure_solution Sir92
_diffrn_ambient_temperature 120.0
_diffrn_detector_area_resol_mean 16.0267
_diffrn_measured_fraction_theta_full 0.998
_diffrn_measured_fraction_theta_max 0.909
_diffrn_measurement_device_type 'SuperNova, Single source at offset), Sapphire3'
_diffrn_measurement_method '\w scans'
_diffrn_radiation_monochromator mirror
_diffrn_radiation_source 'SuperNova (Mo) x-ray Source'
_diffrn_radiation_type 'Mo K\a'
_diffrn_radiation_wavelength 0.7107
_diffrn_reflns_av_R_equivalents 0.0464
_diffrn_reflns_av_sigmaI/netI 0.0536
_diffrn_reflns_limit_h_max 31
_diffrn_reflns_limit_h_min -32
_diffrn_reflns_limit_k_max 15
_diffrn_reflns_limit_k_min -15
_diffrn_reflns_limit_l_max 22
_diffrn_reflns_limit_l_min -35
_diffrn_reflns_number 45251
_diffrn_reflns_theta_full 25.00
_diffrn_reflns_theta_max 32.49
_diffrn_reflns_theta_min 3.19
_exptl_absorpt_coefficient_mu 1.525
_exptl_absorpt_correction_T_max 1.00000
_exptl_absorpt_correction_T_min 0.70528
_exptl_absorpt_correction_type multi-scan
_exptl_absorpt_process_details
;
CrysAlisPro, Oxford Diffraction Ltd.,
Version 1.171.34.44 (release 25-10-2010 CrysAlis171 .NET)
(compiled Oct 25 2010,18:11:34)
empirical absorption correction using spherical harmonics,
 implemented in SCALE3 ABSPACK scaling algorithm.
;
_exptl_crystal_colour blue
_exptl_crystal_density_diffrn 1.632
_exptl_crystal_description block
_exptl_crystal_F_000 2444
_exptl_crystal_size_max 0.4299
_exptl_crystal_size_mid 0.3063
_exptl_crystal_size_min 0.2513
_refine_diff_density_max 2.124
_refine_diff_density_min -0.970
_refine_diff_density_rms 0.149
_refine_ls_extinction_method none
_refine_ls_goodness_of_fit_ref 1.138
_refine_ls_hydrogen_treatment mixed
_refine_ls_matrix_type full
_refine_ls_number_parameters 613
_refine_ls_number_reflns 15663
_refine_ls_number_restraints 22
_refine_ls_restrained_S_all 1.137
_refine_ls_R_factor_all 0.0835
_refine_ls_R_factor_gt 0.0646
_refine_ls_shift/su_max 0.001
_refine_ls_shift/su_mean 0.000
_refine_ls_structure_factor_coef Fsqd
_refine_ls_weighting_details 'calc w=1/[\s^2^(Fo^2^)+(0.0506P)^2^+28.3268P] where P=(Fo^2^+2Fc^2^)/3'
_refine_ls_weighting_scheme calc
_refine_ls_wR_factor_gt 0.1750
_refine_ls_wR_factor_ref 0.1864
_reflns_number_gt 12217
_reflns_number_total 15663
_reflns_threshold_expression >2sigma(I)
_cod_data_source_file ic400645t_si_003.cif
_cod_data_source_block Compound4
_cod_original_sg_symbol_Hall -P2ybc
_cod_database_code 4336128

loop_
_symmetry_equiv_pos_as_xyz
'x, y, z'
'-x, y+1/2, -z+1/2'
'-x, -y, -z'
'x, -y-1/2, z-1/2'

loop_
_atom_site_label
_atom_site_type_symbol
_atom_site_fract_x
_atom_site_fract_y
_atom_site_fract_z
_atom_site_U_iso_or_equiv
_atom_site_adp_type
_atom_site_occupancy
_atom_site_symmetry_multiplicity
_atom_site_calc_flag
_atom_site_refinement_flags
Cu01 Cu 0.92465(2) 0.78800(5) 0.77287(2) 0.01469(10) Uani 1 1 d .
Cu1 Cu 0.68186(2) 1.10714(5) 0.73498(2) 0.01655(11) Uani 1 1 d .
Cu2 Cu 0.69580(2) 1.10752(5) 0.57606(2) 0.01512(10) Uani 1 1 d .
Cl2 Cl 0.68832(5) 0.49970(10) 0.85742(5) 0.02091(19) Uani 1 1 d .
Cl1 Cl 0.63360(6) 0.93881(12) 0.92682(5) 0.0274(2) Uani 1 1 d .
O8 O 0.99937(16) 0.6126(3) 0.80631(15) 0.0223(6) Uani 1 1 d D
H81W H 1.0005(17) 0.575(3) 0.8361(13) 0.027 Uiso 1 1 d RD
H82W H 1.0017(16) 0.559(2) 0.7826(4) 0.027 Uiso 1 1 d RD
O1C O 0.97818(16) 0.8812(3) 0.85358(14) 0.0214(6) Uani 1 1 d .
O3C O 0.98695(16) 0.9262(3) 0.76892(14) 0.0203(6) Uani 1 1 d .
O2 O 0.9577(2) 0.4945(4) 0.88934(18) 0.0374(9) Uani 1 1 d DU
H21W H 0.9505(2) 0.5264(7) 0.9162(5) 0.045 Uiso 1 1 d RD
H22W H 0.9679(3) 0.4174(14) 0.8988(2) 0.045 Uiso 1 1 d RD
O1 O 0.85876(19) 0.9902(3) 1.01909(16) 0.0296(7) Uani 1 1 d D
H12W H 0.8840(5) 0.9837(4) 1.0560(6) 0.036 Uiso 1 1 d RD
H11W H 0.8406(3) 0.9153(13) 1.0055(3) 0.036 Uiso 1 1 d RD
O5 O 1.00389(18) 0.2315(3) 0.92762(17) 0.0289(7) Uani 1 1 d D
H52 H 1.0111(2) 0.1818(9) 0.9057(4) 0.035 Uiso 1 1 d RD
H51 H 0.9920(3) 0.2180(4) 0.9555(5) 0.035 Uiso 1 1 d RD
O2C O 1.04577(17) 1.0477(3) 0.85551(15) 0.0250(6) Uani 1 1 d .
O7 O 1.0342(2) 0.8620(4) 0.98272(17) 0.0333(8) Uani 1 1 d D
H71W H 1.0144(4) 0.8683(4) 0.9444(7) 0.040 Uiso 1 1 d RD
H72W H 1.0727(7) 0.8962(7) 0.9950(3) 0.040 Uiso 1 1 d RD
O6 O 0.76454(19) 0.1836(3) 0.95836(17) 0.0289(7) Uani 1 1 d .
H61W H 0.721(2) 0.1497(16) 0.9394(9) 0.035 Uiso 1 1 d R
H62W H 0.7922(12) 0.108(3) 0.9809(10) 0.035 Uiso 1 1 d R
O3 O 0.1235(2) 0.6467(4) 0.0270(2) 0.0389(9) Uani 1 1 d D
H32W H 0.1642(7) 0.6724(6) 0.0423(3) 0.047 Uiso 1 1 d RD
H31W H 0.0965(5) 0.6990(10) 0.0297(2) 0.047 Uiso 1 1 d RD
O12 O 0.6888(2) 0.9478(4) 0.98988(17) 0.0349(8) Uani 1 1 d .
O11 O 0.5679(2) 0.9248(4) 0.9272(2) 0.0420(10) Uani 1 1 d .
N1 N 0.76695(18) 1.1286(4) 0.82700(16) 0.0193(7) Uani 1 1 d .
H1 H 0.7507 1.1678 0.8516 0.023 Uiso 1 1 calc R
N9 N 0.63418(18) 1.2833(4) 0.52776(16) 0.0196(6) Uani 1 1 d .
H9 H 0.6587 1.3227 0.5103 0.024 Uiso 1 1 calc R
O9 O 0.7985(2) 0.7624(4) 0.97033(19) 0.0385(9) Uani 1 1 d D
H91W H 0.7567(7) 0.7548(4) 0.9446(5) 0.046 Uiso 1 1 d RD
H92W H 0.8215(4) 0.7030(11) 0.9662(2) 0.046 Uiso 1 1 d RD
O4 O 0.9050(2) 0.6020(4) 0.96773(18) 0.0358(8) Uani 1 1 d D
H41W H 0.8928(3) 0.5280(13) 0.9731(2) 0.043 Uiso 1 1 d RD
H42 H 0.9283(4) 0.6178(4) 1.0053(7) 0.043 Uiso 1 1 d RD
N3 N 0.88248(17) 0.7281(3) 0.68363(16) 0.0163(6) Uani 1 1 d .
H3 H 0.9130 0.6668 0.6844 0.020 Uiso 1 1 calc R
N8 N 0.61674(19) 1.2789(4) 0.71918(17) 0.0201(7) Uani 1 1 d .
H8 H 0.6351 1.3195 0.7571 0.024 Uiso 1 1 calc R
N4 N 0.78750(17) 1.1409(3) 0.56682(16) 0.0175(6) Uani 1 1 d .
H4 H 0.7748 1.1727 0.5277 0.021 Uiso 1 1 calc R
N10 N 0.64650(19) 0.9810(4) 0.50095(16) 0.0205(7) Uani 1 1 d .
H10 H 0.6725 0.9766 0.4801 0.025 Uiso 1 1 calc R
O14 O 0.6328(2) 1.0557(5) 0.8932(2) 0.0519(12) Uani 1 1 d .
N12 N 0.64613(18) 0.9870(3) 0.66347(16) 0.0179(6) Uani 1 1 d .
O21 O 0.7198(2) 0.4993(5) 0.92434(17) 0.0442(10) Uani 1 1 d .
O23 O 0.7242(3) 0.4093(5) 0.8367(2) 0.0600(14) Uani 1 1 d .
N6 N 0.75165(17) 1.1808(3) 0.71348(16) 0.0170(6) Uani 1 1 d .
N11 N 0.65142(18) 0.9865(3) 0.60982(16) 0.0173(6) Uani 1 1 d .
O13 O 0.6454(3) 0.8339(6) 0.8948(2) 0.0632(15) Uani 1 1 d .
C20 C 0.5976(2) 1.3172(4) 0.6104(2) 0.0208(8) Uani 1 1 d .
H20A H 0.5475 1.3301 0.5876 0.025 Uiso 1 1 calc R
H20B H 0.6062 1.2251 0.6136 0.025 Uiso 1 1 calc R
O22 O 0.6159(2) 0.4733(6) 0.8307(2) 0.0549(13) Uani 1 1 d .
N7 N 0.62145(19) 0.9831(4) 0.75845(17) 0.0212(7) Uani 1 1 d .
H7 H 0.6401 0.9794 0.8011 0.025 Uiso 1 1 calc R
N5 N 0.75369(17) 1.1883(3) 0.65793(16) 0.0167(6) Uani 1 1 d .
C21 C 0.6313(2) 1.3769(4) 0.5729(2) 0.0222(8) Uani 1 1 d .
H21A H 0.6046 1.4517 0.5503 0.027 Uiso 1 1 calc R
H21B H 0.6783 1.4051 0.6015 0.027 Uiso 1 1 calc R
N2 N 0.85923(17) 0.7033(3) 0.80087(17) 0.0178(6) Uani 1 1 d .
H2 H 0.8852 0.6389 0.8270 0.021 Uiso 1 1 calc R
C6 C 0.8095(2) 0.5665(4) 0.7045(2) 0.0249(8) Uani 1 1 d .
H6A H 0.7721 0.5053 0.6824 0.030 Uiso 1 1 calc R
H6B H 0.8529 0.5185 0.7256 0.030 Uiso 1 1 calc R
C26 C 0.6375(2) 0.8676(4) 0.58528(19) 0.0197(7) Uani 1 1 d .
C23 C 0.5668(2) 1.1548(5) 0.4307(2) 0.0262(9) Uani 1 1 d .
H23A H 0.5246 1.1609 0.3909 0.031 Uiso 1 1 calc R
H23B H 0.6061 1.1732 0.4228 0.031 Uiso 1 1 calc R
C9 C 0.8404(2) 0.9442(4) 0.63328(18) 0.0170(7) Uani 1 1 d .
H9A H 0.7960 0.9208 0.6317 0.020 Uiso 1 1 calc R
H9B H 0.8660 0.9971 0.6703 0.020 Uiso 1 1 calc R
C12 C 0.8180(2) 1.2277(4) 0.67009(19) 0.0162(7) Uani 1 1 d .
C15 C 0.6255(2) 0.8521(4) 0.7342(2) 0.0235(8) Uani 1 1 d .
H15A H 0.5847 0.8019 0.7274 0.028 Uiso 1 1 calc R
H15B H 0.6668 0.8073 0.7646 0.028 Uiso 1 1 calc R
O24 O 0.6981(3) 0.6227(5) 0.8374(3) 0.0670(15) Uani 1 1 d .
C27 C 0.6221(2) 0.7885(4) 0.6241(2) 0.0216(8) Uani 1 1 d .
H27 H 0.6099 0.7018 0.6183 0.026 Uiso 1 1 calc R
C14 C 0.8143(2) 1.2153(4) 0.75966(19) 0.0190(7) Uani 1 1 d .
C22 C 0.5640(2) 1.2576(4) 0.4752(2) 0.0229(8) Uani 1 1 d .
H22A H 0.5450 1.3367 0.4520 0.028 Uiso 1 1 calc R
H22B H 0.5331 1.2290 0.4919 0.028 Uiso 1 1 calc R
C24 C 0.5737(2) 1.0185(5) 0.4549(2) 0.0242(8) Uani 1 1 d .
H24A H 0.5437 1.0083 0.4747 0.029 Uiso 1 1 calc R
H24B H 0.5571 0.9598 0.4194 0.029 Uiso 1 1 calc R
C8 C 0.8822(2) 0.8226(4) 0.63724(19) 0.0185(7) Uani 1 1 d .
H8A H 0.8626 0.7822 0.5962 0.022 Uiso 1 1 calc R
H8B H 0.9300 0.8466 0.6486 0.022 Uiso 1 1 calc R
C28 C 0.6289(2) 0.8674(4) 0.6733(2) 0.0195(7) Uani 1 1 d .
C13 C 0.8589(2) 1.2464(4) 0.7342(2) 0.0192(7) Uani 1 1 d .
H13 H 0.9052 1.2733 0.7552 0.023 Uiso 1 1 calc R
C2 C 0.7949(2) 1.0000(4) 0.85448(19) 0.0206(8) Uani 1 1 d .
H2A H 0.7601 0.9542 0.8616 0.025 Uiso 1 1 calc R
H2B H 0.8359 1.0114 0.8948 0.025 Uiso 1 1 calc R
C11 C 0.8305(2) 1.2396(4) 0.6139(2) 0.0202(7) Uani 1 1 d .
H11A H 0.8175 1.3251 0.5958 0.024 Uiso 1 1 calc R
H11B H 0.8796 1.2262 0.6261 0.024 Uiso 1 1 calc R
C7 C 0.8144(2) 0.6583(4) 0.6571(2) 0.0226(8) Uani 1 1 d .
H7A H 0.8085 0.6099 0.6204 0.027 Uiso 1 1 calc R
H7B H 0.7767 0.7206 0.6437 0.027 Uiso 1 1 calc R
C1 C 0.8224(2) 1.2129(5) 0.8250(2) 0.0231(8) Uani 1 1 d .
H1A H 0.8182 1.2996 0.8380 0.028 Uiso 1 1 calc R
H1B H 0.8682 1.1799 0.8538 0.028 Uiso 1 1 calc R
C17 C 0.5341(2) 1.1604(5) 0.7451(2) 0.0290(10) Uani 1 1 d .
H17A H 0.4872 1.1671 0.7407 0.035 Uiso 1 1 calc R
H17B H 0.5667 1.1809 0.7884 0.035 Uiso 1 1 calc R
C3 C 0.8144(2) 0.9200(4) 0.8117(2) 0.0204(8) Uani 1 1 d .
H3A H 0.8500 0.9645 0.8050 0.024 Uiso 1 1 calc R
H3B H 0.7737 0.9085 0.7712 0.024 Uiso 1 1 calc R
C25 C 0.6462(2) 0.8511(4) 0.5272(2) 0.0222(8) Uani 1 1 d .
H25A H 0.6898 0.8069 0.5374 0.027 Uiso 1 1 calc R
H25B H 0.6081 0.8000 0.4964 0.027 Uiso 1 1 calc R
C19 C 0.6243(2) 1.3725(4) 0.6762(2) 0.0234(8) Uani 1 1 d .
H19A H 0.6732 1.3956 0.6924 0.028 Uiso 1 1 calc R
H19B H 0.5984 1.4502 0.6743 0.028 Uiso 1 1 calc R
C1C C 1.0055(2) 0.9554(4) 0.82726(19) 0.0195(7) Uani 1 1 d .
C10 C 0.8276(2) 1.0195(4) 0.57464(19) 0.0182(7) Uani 1 1 d .
H10A H 0.8723 1.0405 0.5764 0.022 Uiso 1 1 calc R
H10B H 0.8022 0.9653 0.5381 0.022 Uiso 1 1 calc R
C5 C 0.7959(2) 0.6371(5) 0.7533(2) 0.0266(9) Uani 1 1 d .
H5A H 0.7592 0.7002 0.7324 0.032 Uiso 1 1 calc R
H5B H 0.7798 0.5760 0.7743 0.032 Uiso 1 1 calc R
C4 C 0.8420(2) 0.7886(4) 0.8418(2) 0.0196(7) Uani 1 1 d .
H4A H 0.8835 0.8010 0.8816 0.023 Uiso 1 1 calc R
H4B H 0.8070 0.7468 0.8503 0.023 Uiso 1 1 calc R
C18 C 0.5425(2) 1.2584(5) 0.7025(2) 0.0260(9) Uani 1 1 d .
H18A H 0.5176 1.2289 0.6593 0.031 Uiso 1 1 calc R
H18B H 0.5219 1.3395 0.7055 0.031 Uiso 1 1 calc R
C16 C 0.5465(2) 1.0225(5) 0.7317(2) 0.0266(9) Uani 1 1 d .
H16A H 0.5234 0.9653 0.7482 0.032 Uiso 1 1 calc R
H16B H 0.5246 1.0104 0.6865 0.032 Uiso 1 1 calc R

loop_
_atom_site_aniso_label
_atom_site_aniso_U_11
_atom_site_aniso_U_22
_atom_site_aniso_U_33
_atom_site_aniso_U_23
_atom_site_aniso_U_13
_atom_site_aniso_U_12
Cu01 0.0166(2) 0.0115(2) 0.0174(2) -0.00051(16) 0.00906(18) -0.00175(16)
Cu1 0.0167(2) 0.0193(2) 0.0163(2) -0.00108(18) 0.00985(18) -0.00043(17)
Cu2 0.0161(2) 0.0156(2) 0.0156(2) -0.00068(17) 0.00899(17) 0.00009(16)
Cl2 0.0230(4) 0.0200(4) 0.0207(4) -0.0020(3) 0.0109(4) 0.0007(3)
Cl1 0.0266(5) 0.0296(5) 0.0271(5) -0.0050(4) 0.0133(4) -0.0042(4)
O8 0.0258(15) 0.0192(14) 0.0235(15) 0.0003(12) 0.0128(13) 0.0044(11)
O1C 0.0260(15) 0.0212(15) 0.0188(13) -0.0018(11) 0.0120(12) -0.0085(12)
O3C 0.0254(14) 0.0174(13) 0.0203(14) -0.0010(11) 0.0124(12) -0.0067(11)
O2 0.053(2) 0.033(2) 0.0366(19) 0.0115(16) 0.0298(19) 0.0106(17)
O1 0.0352(18) 0.0211(16) 0.0262(16) 0.0002(13) 0.0086(14) -0.0020(13)
O5 0.0334(18) 0.0258(17) 0.0336(18) 0.0025(14) 0.0207(15) 0.0022(13)
O2C 0.0304(16) 0.0197(15) 0.0241(15) -0.0027(12) 0.0119(13) -0.0131(12)
O7 0.040(2) 0.035(2) 0.0251(16) -0.0006(14) 0.0150(15) -0.0086(16)
O6 0.0340(18) 0.0182(15) 0.0362(18) -0.0015(13) 0.0176(15) -0.0016(13)
O3 0.037(2) 0.0294(19) 0.054(2) -0.0058(18) 0.0243(19) -0.0035(16)
O12 0.0368(19) 0.0338(19) 0.0265(17) 0.0003(15) 0.0082(15) -0.0056(15)
O11 0.0313(19) 0.043(2) 0.057(3) -0.010(2) 0.0251(19) -0.0113(17)
N1 0.0198(16) 0.0229(17) 0.0187(15) -0.0029(13) 0.0118(13) 0.0015(13)
N9 0.0206(16) 0.0219(17) 0.0179(15) -0.0005(13) 0.0102(13) 0.0005(13)
O9 0.040(2) 0.0243(18) 0.039(2) -0.0070(15) 0.0086(17) 0.0009(15)
O4 0.045(2) 0.0279(18) 0.0332(19) 0.0021(15) 0.0170(17) -0.0022(16)
N3 0.0167(14) 0.0114(14) 0.0199(15) 0.0002(12) 0.0076(12) 0.0036(11)
N8 0.0240(17) 0.0182(16) 0.0211(16) -0.0034(13) 0.0130(14) 0.0008(13)
N4 0.0174(15) 0.0192(16) 0.0178(15) 0.0039(12) 0.0098(12) 0.0024(12)
N10 0.0223(16) 0.0232(17) 0.0174(15) -0.0016(13) 0.0104(13) 0.0018(13)
O14 0.045(2) 0.064(3) 0.039(2) 0.020(2) 0.0123(19) -0.012(2)
N12 0.0212(16) 0.0166(15) 0.0189(15) -0.0005(12) 0.0119(13) -0.0030(12)
O21 0.036(2) 0.071(3) 0.0246(17) -0.0036(19) 0.0135(16) -0.002(2)
O23 0.050(3) 0.063(3) 0.054(3) -0.022(2) 0.013(2) 0.019(2)
N6 0.0167(14) 0.0200(16) 0.0166(15) -0.0020(12) 0.0096(12) -0.0018(12)
N11 0.0221(16) 0.0155(15) 0.0182(15) -0.0008(12) 0.0127(13) -0.0014(12)
O13 0.049(3) 0.072(4) 0.059(3) -0.036(3) 0.017(2) 0.012(2)
C20 0.0218(18) 0.0201(19) 0.0218(18) -0.0004(15) 0.0112(16) 0.0039(15)
O22 0.0245(19) 0.086(4) 0.047(2) 0.005(3) 0.0104(18) -0.011(2)
N7 0.0216(16) 0.0261(18) 0.0200(16) 0.0024(14) 0.0131(14) -0.0011(14)
N5 0.0165(14) 0.0169(15) 0.0190(15) -0.0003(12) 0.0102(12) -0.0023(12)
C21 0.028(2) 0.0165(18) 0.0225(19) -0.0005(15) 0.0124(17) 0.0013(15)
N2 0.0163(15) 0.0147(15) 0.0235(16) 0.0035(12) 0.0102(13) 0.0004(11)
C6 0.026(2) 0.0149(18) 0.033(2) -0.0032(16) 0.0121(18) -0.0049(15)
C26 0.0178(17) 0.0192(18) 0.0200(18) -0.0005(15) 0.0070(15) -0.0001(14)
C23 0.024(2) 0.034(2) 0.0165(18) 0.0005(17) 0.0055(16) 0.0048(18)
C9 0.0202(17) 0.0153(17) 0.0174(17) 0.0011(13) 0.0104(14) 0.0047(13)
C12 0.0162(16) 0.0113(16) 0.0226(18) 0.0015(13) 0.0102(14) -0.0009(12)
C15 0.024(2) 0.023(2) 0.028(2) 0.0062(17) 0.0155(17) -0.0007(16)
O24 0.071(3) 0.053(3) 0.082(4) 0.029(3) 0.039(3) -0.004(3)
C27 0.0232(19) 0.0160(17) 0.026(2) -0.0009(15) 0.0121(16) -0.0041(15)
C14 0.0206(18) 0.0150(17) 0.0208(18) -0.0028(14) 0.0092(15) 0.0015(14)
C22 0.0219(19) 0.022(2) 0.0221(19) 0.0000(16) 0.0082(16) 0.0056(15)
C24 0.0198(19) 0.026(2) 0.0212(19) -0.0043(16) 0.0049(16) -0.0013(16)
C8 0.0222(18) 0.0176(17) 0.0174(17) 0.0000(14) 0.0106(15) 0.0044(14)
C28 0.0173(17) 0.0178(18) 0.0246(19) 0.0035(15) 0.0108(15) -0.0012(14)
C13 0.0174(17) 0.0151(17) 0.0248(19) -0.0004(14) 0.0095(15) -0.0020(13)
C2 0.0204(18) 0.025(2) 0.0171(17) 0.0023(15) 0.0095(15) 0.0037(15)
C11 0.0207(18) 0.0170(18) 0.027(2) 0.0018(15) 0.0143(16) -0.0008(14)
C7 0.0203(19) 0.0207(19) 0.0226(19) -0.0016(16) 0.0064(16) -0.0032(15)
C1 0.024(2) 0.025(2) 0.0202(19) -0.0049(16) 0.0099(16) -0.0035(16)
C17 0.022(2) 0.041(3) 0.028(2) -0.002(2) 0.0155(18) 0.0030(19)
C3 0.0222(19) 0.0221(19) 0.0205(18) 0.0025(15) 0.0129(16) 0.0040(15)
C25 0.025(2) 0.0201(19) 0.0208(19) -0.0040(15) 0.0097(16) 0.0005(15)
C19 0.028(2) 0.0195(19) 0.025(2) -0.0027(16) 0.0142(17) 0.0023(16)
C1C 0.0210(18) 0.0180(18) 0.0196(18) 0.0001(14) 0.0095(15) -0.0015(14)
C10 0.0231(18) 0.0168(17) 0.0179(17) 0.0023(14) 0.0122(15) 0.0039(14)
C5 0.022(2) 0.027(2) 0.033(2) -0.0044(18) 0.0149(18) -0.0082(16)
C4 0.0214(18) 0.0190(18) 0.0223(18) 0.0030(15) 0.0134(16) 0.0013(14)
C18 0.024(2) 0.029(2) 0.028(2) -0.0018(18) 0.0145(18) 0.0060(17)
C16 0.0191(19) 0.032(2) 0.032(2) 0.0040(19) 0.0144(17) 0.0000(17)

loop_
_atom_type_symbol
_atom_type_description
_atom_type_scat_dispersion_real
_atom_type_scat_dispersion_imag
_atom_type_scat_source
C C 0.0033 0.0016 'International Tables Vol C Tables 4.2.6.8 and 6.1.1.4'
H H 0.0000 0.0000 'International Tables Vol C Tables 4.2.6.8 and 6.1.1.4'
N N 0.0061 0.0033 'International Tables Vol C Tables 4.2.6.8 and 6.1.1.4'
O O 0.0106 0.0060 'International Tables Vol C Tables 4.2.6.8 and 6.1.1.4'
Cl Cl 0.1484 0.1585 'International Tables Vol C Tables 4.2.6.8 and 6.1.1.4'
Cu Cu 0.3201 1.2651 'International Tables Vol C Tables 4.2.6.8 and 6.1.1.4'

loop_
_geom_angle_atom_site_label_1
_geom_angle_atom_site_label_2
_geom_angle_atom_site_label_3
_geom_angle
O1C Cu01 O3C 66.19(12)
O1C Cu01 N3 165.09(13)
O3C Cu01 N3 98.94(13)
O1C Cu01 N2 93.91(13)
O3C Cu01 N2 156.31(13)
N3 Cu01 N2 100.29(14)
O1C Cu01 O8 92.69(12)
O3C Cu01 O8 101.84(12)
N3 Cu01 O8 91.50(12)
N2 Cu01 O8 91.38(13)
O1C Cu01 C1C 33.04(13)
O3C Cu01 C1C 33.18(13)
N3 Cu01 C1C 132.06(14)
N2 Cu01 C1C 125.60(14)
O8 Cu01 C1C 99.66(13)
N6 Cu1 N12 93.24(14)
N6 Cu1 N7 164.65(15)
N12 Cu1 N7 78.62(14)
N6 Cu1 N1 80.41(14)
N12 Cu1 N1 140.55(14)
N7 Cu1 N1 97.54(14)
N6 Cu1 N8 98.43(14)
N12 Cu1 N8 113.77(14)
N7 Cu1 N8 96.76(14)
N1 Cu1 N8 105.68(14)
N5 Cu2 N11 93.81(14)
N5 Cu2 N10 165.97(15)
N11 Cu2 N10 78.61(14)
N5 Cu2 N4 80.91(13)
N11 Cu2 N4 143.45(14)
N10 Cu2 N4 98.09(14)
N5 Cu2 N9 96.94(14)
N11 Cu2 N9 116.62(14)
N10 Cu2 N9 97.02(14)
N4 Cu2 N9 99.93(13)
O24 Cl2 O22 109.2(3)
O24 Cl2 O21 108.5(3)
O22 Cl2 O21 111.2(3)
O24 Cl2 O23 106.4(4)
O22 Cl2 O23 111.9(3)
O21 Cl2 O23 109.5(3)
O13 Cl1 O11 110.6(3)
O13 Cl1 O12 110.6(3)
O11 Cl1 O12 110.0(3)
O13 Cl1 O14 107.4(3)
O11 Cl1 O14 109.4(3)
O12 Cl1 O14 108.8(3)
C1C O1C Cu01 90.3(2)
C1C O3C Cu01 89.7(2)
C2 N1 C1 111.8(3)
C2 N1 Cu1 110.1(3)
C1 N1 Cu1 110.2(3)
C21 N9 C22 111.7(3)
C21 N9 Cu2 111.9(3)
C22 N9 Cu2 115.1(3)
C8 N3 C7 109.9(3)
C8 N3 Cu01 116.2(3)
C7 N3 Cu01 118.6(3)
C18 N8 C19 111.2(4)
C18 N8 Cu1 117.3(3)
C19 N8 Cu1 112.7(2)
C11 N4 C10 111.4(3)
C11 N4 Cu2 108.5(2)
C10 N4 Cu2 111.4(2)
C25 N10 C24 109.9(3)
C25 N10 Cu2 107.8(2)
C24 N10 Cu2 114.7(3)
N11 N12 C28 108.4(3)
N11 N12 Cu1 131.7(3)
C28 N12 Cu1 117.3(3)
C14 N6 N5 108.5(3)
C14 N6 Cu1 119.4(3)
N5 N6 Cu1 131.3(3)
C26 N11 N12 108.9(3)
C26 N11 Cu2 117.4(3)
N12 N11 Cu2 131.7(3)
C19 C20 C21 113.8(4)
C16 N7 C15 109.1(4)
C16 N7 Cu1 113.7(3)
C15 N7 Cu1 107.4(2)
C12 N5 N6 107.7(3)
C12 N5 Cu2 117.6(3)
N6 N5 Cu2 131.6(3)
N9 C21 C20 111.0(3)
C5 N2 C4 111.1(3)
C5 N2 Cu01 118.8(3)
C4 N2 Cu01 112.7(2)
C5 C6 C7 112.2(4)
N11 C26 C27 108.8(4)
N11 C26 C25 114.5(4)
C27 C26 C25 136.6(4)
C24 C23 C22 114.5(4)
C10 C9 C8 109.3(3)
N5 C12 C13 110.3(3)
N5 C12 C11 115.3(4)
C13 C12 C11 134.4(4)
N7 C15 C28 108.6(3)
C28 C27 C26 104.9(4)
N6 C14 C13 109.6(4)
N6 C14 C1 116.4(4)
C13 C14 C1 134.0(4)
N9 C22 C23 111.4(3)
N10 C24 C23 114.2(4)
N3 C8 C9 112.9(3)
N12 C28 C27 108.9(4)
N12 C28 C15 114.1(4)
C27 C28 C15 136.9(4)
C12 C13 C14 103.9(3)
N1 C2 C3 111.9(3)
N4 C11 C12 108.6(3)
N3 C7 C6 112.3(3)
C14 C1 N1 109.6(3)
C18 C17 C16 113.8(4)
C2 C3 C4 109.7(3)
N10 C25 C26 108.4(3)
N8 C19 C20 111.4(4)
O2C C1C O1C 123.0(4)
O2C C1C O3C 123.2(4)
O1C C1C O3C 113.8(4)
O2C C1C Cu01 177.2(3)
O1C C1C Cu01 56.7(2)
O3C C1C Cu01 57.1(2)
N4 C10 C9 113.4(3)
N2 C5 C6 112.3(4)
N2 C4 C3 112.3(3)
N8 C18 C17 111.5(4)
N7 C16 C17 115.4(4)

loop_
_geom_bond_atom_site_label_1
_geom_bond_atom_site_label_2
_geom_bond_distance
Cu01 O1C 1.988(3)
Cu01 O3C 1.998(3)
Cu01 N3 1.999(3)
Cu01 N2 2.023(3)
Cu01 O8 2.315(3)
Cu01 C1C 2.378(4)
Cu1 N6 1.958(3)
Cu1 N12 1.967(3)
Cu1 N7 2.086(4)
Cu1 N1 2.132(4)
Cu1 N8 2.191(4)
Cu2 N5 1.963(3)
Cu2 N11 1.967(3)
Cu2 N10 2.081(4)
Cu2 N4 2.119(3)
Cu2 N9 2.239(4)
Cl2 O24 1.413(5)
Cl2 O22 1.414(4)
Cl2 O21 1.425(4)
Cl2 O23 1.442(5)
Cl1 O13 1.421(5)
Cl1 O11 1.428(4)
Cl1 O12 1.432(4)
Cl1 O14 1.453(5)
O1C C1C 1.297(5)
O3C C1C 1.302(5)
O2C C1C 1.261(5)
N1 C2 1.487(6)
N1 C1 1.499(6)
N9 C21 1.477(5)
N9 C22 1.480(6)
N3 C8 1.481(5)
N3 C7 1.491(5)
N8 C18 1.476(6)
N8 C19 1.480(6)
N4 C11 1.488(6)
N4 C10 1.490(5)
N10 C25 1.489(6)
N10 C24 1.495(5)
N12 N11 1.344(4)
N12 C28 1.348(5)
N6 C14 1.342(5)
N6 N5 1.356(4)
N11 C26 1.340(5)
C20 C19 1.520(6)
C20 C21 1.525(6)
N7 C16 1.494(6)
N7 C15 1.498(6)
N5 C12 1.343(5)
N2 C5 1.482(6)
N2 C4 1.492(5)
C6 C5 1.521(7)
C6 C7 1.524(6)
C26 C27 1.393(6)
C26 C25 1.501(6)
C23 C24 1.510(7)
C23 C22 1.529(6)
C9 C10 1.519(5)
C9 C8 1.530(5)
C12 C13 1.388(6)
C12 C11 1.498(6)
C15 C28 1.504(6)
C27 C28 1.387(6)
C14 C13 1.395(6)
C14 C1 1.496(6)
C2 C3 1.522(6)
C17 C18 1.512(7)
C17 C16 1.518(7)
C3 C4 1.529(6)
